data_2004319
loop_
_publ_author_name
'Klei, H. E.'
'Callegari, E.'
'Edwards, J. M.'
'Kelly, J. A.'

_publ_section_title 8,16-Methano-16<i>H</i>-dinaphtho[2,1-<i>d</i>:1',2'-<i>g</i>][1,3]dioxocine-2,14-diol
_journal_issue 12
_journal_name_full 'Acta Crystallographica Section C'
_journal_page_first 2621
_journal_page_last 2624
_journal_paper_doi 10.1107/S0108270195003520
_journal_volume 51
_journal_year 1995
_chemical_formula_moiety 'C23 H16 O4'
_chemical_formula_sum 'C23 H16 O4'
_chemical_formula_weight 356.40
_chemical_melting_point 510
_chemical_name_systematic
;
8,16-Methano-16H-dinaphtho[2,1-d:1',2'-g][1,3]dioxocin-2,14-diol
;
_space_group_IT_number 14
_symmetry_cell_setting monoclinic
_symmetry_space_group_name_Hall '-P 2ybc'
_symmetry_space_group_name_H-M 'P 1 21/c 1'
_cell_angle_alpha 90.00
_cell_angle_beta 104.93(3)
_cell_angle_gamma 90.00
_cell_formula_units_Z 4
_cell_length_a 10.458(2)
_cell_length_b 16.969(3)
_cell_length_c 9.739(2)
_cell_measurement_reflns_used 16
_cell_measurement_temperature 298
_cell_measurement_theta_max 27.7
_cell_measurement_theta_min 4.2
_cell_volume 1670.0(6)
_computing_cell_refinement 'Siemens SHELXTL-Plus (VMS)'
_computing_data_collection 'Siemens SHELXTL-Plus (VMS)'
_computing_data_reduction 'Siemens SHELXTL-Plus (VMS)'
_computing_molecular_graphics 'Biosym Insight II/Discover'
_computing_publication_material 'Microsoft Word for Windows 6.0'
_computing_structure_refinement 'Siemens SHELXTL-Plus (VMS)'
_computing_structure_solution 'Siemens SHELXTL-Plus (VMS)'
_diffrn_ambient_temperature 298
_diffrn_measurement_device 'Siemens R3m/V diffractometer'
_diffrn_measurement_method \q/2\q
_diffrn_radiation_monochromator graphite
_diffrn_radiation_source xray_tube
_diffrn_radiation_type 'Cu K\a'
_diffrn_radiation_wavelength 1.5418
_diffrn_reflns_limit_h_max 10
_diffrn_reflns_limit_h_min -10
_diffrn_reflns_limit_k_max 16
_diffrn_reflns_limit_k_min 0
_diffrn_reflns_limit_l_max 9
_diffrn_reflns_limit_l_min 0
_diffrn_reflns_number 1708
_diffrn_reflns_theta_max 50
_diffrn_reflns_theta_min 2
_diffrn_standards_decay_% 1
_diffrn_standards_interval_count 100
_diffrn_standards_number 3
_exptl_absorpt_coefficient_mu 0.789
_exptl_absorpt_correction_type none
_exptl_crystal_colour amber
_exptl_crystal_density_diffrn 1.417
_exptl_crystal_description prism
_exptl_crystal_F_000 744
_exptl_crystal_size_max 0.20
_exptl_crystal_size_mid 0.12
_exptl_crystal_size_min 0.10
_refine_diff_density_max 0.22
_refine_diff_density_min -0.21
_refine_ls_extinction_coef '\c = 0.017(2)'
_refine_ls_extinction_method 'F^*^ = F[1 + 0.002\cF^2^/sin(2\q)]^-1/4^'
_refine_ls_goodness_of_fit_obs 1.25
_refine_ls_hydrogen_treatment 'noref except for the positions of H18 and H27'
_refine_ls_matrix_type full
_refine_ls_number_parameters 251
_refine_ls_number_reflns 1283
_refine_ls_R_factor_all 0.0751
_refine_ls_R_factor_obs 0.0561
_refine_ls_shift/esd_max 0.001
_refine_ls_shift/esd_mean 0.000
_refine_ls_structure_factor_coef F
_refine_ls_weighting_details 'w = 1/(\s^2^(F)+0.0021F^2^)'
_refine_ls_weighting_scheme calc
_refine_ls_wR_factor_all 0.0796
_refine_ls_wR_factor_obs 0.0730
_reflns_number_observed 1283
_reflns_number_total 1708
_reflns_observed_criterion '[F > 3\s(F)]'
_cod_data_source_file sz1012.cif
_cod_data_source_block h001
_cod_depositor_comments
;
The following automatic conversions were performed:

'_refine_ls_weighting_scheme' value '1/(\s^2^(F)+0.0021F^2^)' was
changed to 'calc'. New tag '_refine_ls_weighting_details' was
created. The value of the new tag was set to 'w =
1/(\s^2^(F)+0.0021F^2^)'.

Automatic conversion script
Id: cif_fix_values 3143 2015-03-26 13:38:13Z robertas 
;
_cod_original_sg_symbol_H-M 'P 21/c'
_cod_database_code 2004319

loop_
_symmetry_equiv_pos_as_xyz
' x,     y,     z'
'-x, 1/2+y, 1/2-z'
'-x,    -y,    -z'
' x, 1/2-y, 1/2+z'

loop_
_atom_site_aniso_label
_atom_site_aniso_U_11
_atom_site_aniso_U_22
_atom_site_aniso_U_33
_atom_site_aniso_U_12
_atom_site_aniso_U_13
_atom_site_aniso_U_23
_atom_site_aniso_type_symbol
O1 .060(2) .025(2) .087(3) -.004(2) .014(2) -.008(2) O
C2 .039(3) .026(3) .053(3) -.002(2) .015(3) -.006(2) C
C3 .036(3) .022(3) .037(3) -.004(2) .015(2) -.002(2) C
C4 .039(3) .025(3) .040(3) .002(2) .013(2) .004(2) C
C5 .060(3) .032(3) .044(3) .004(2) .026(3) .005(2) C
C6 .060(4) .031(3) .056(4) .002(2) .030(3) .005(3) C
O7 .057(2) .026(2) .075(2) .000(2) .039(2) -.003(2) O
C8 .042(3) .029(3) .046(3) -.004(2) .019(2) -.003(2) C
C9 .032(2) .025(3) .035(3) .000(2) .008(2) -.002(2) C
C10 .034(3) .029(3) .035(3) -.001(2) -.002(2) .004(2) C
C11 .031(3) .042(3) .049(3) -.003(2) .010(2) .014(2) C
C12 .045(3) .056(4) .049(3) -.001(3) .023(2) -.005(3) C
C13 .045(3) .035(3) .063(4) .000(2) .023(3) -.007(3) C
C14 .038(3) .033(3) .060(3) -.002(2) .005(2) .002(2) C
C15 .042(3) .027(3) .097(5) -.004(3) -.010(3) .010(3) C
C16 .045(3) .048(4) .107(5) -.008(3) .008(3) .043(4) C
C17 .044(3) .065(4) .078(4) -.006(3) .013(3) .026(3) C
O18 .062(3) .025(2) .159(5) -.001(2) .020(3) .001(3) O
C19 .048(3) .044(4) .071(4) -.013(3) .015(3) -.016(3) C
C20 .033(3) .067(4) .056(3) -.007(3) .004(2) -.013(3) C
C21 .033(3) .048(3) .047(3) -.001(2) .012(2) .005(3) C
C22 .030(3) .035(3) .042(3) -.002(2) .019(2) .005(2) C
C23 .038(3) .070(4) .052(4) .010(3) .006(3) .017(3) C
C24 .047(3) .049(4) .079(4) .014(3) .023(3) .023(3) C
C25 .044(3) .031(3) .062(4) .007(2) .016(3) .009(3) C
C26 .034(3) .029(3) .044(3) .001(2) .012(2) .006(2) C
O27 .065(3) .028(2) .102(3) .010(2) .018(2) .001(2) O

loop_
_atom_site_label
_atom_site_fract_x
_atom_site_fract_y
_atom_site_fract_z
_atom_site_U_iso_or_equiv
_atom_site_thermal_displace_type
_atom_site_type_symbol
O1 .2782(3) .9247(2) .1933(4) .0580(10) Uij O
C2 .3249(4) .8495(3) .2383(5) .039(2) Uij C
C3 .2684(4) .7816(2) .1741(4) .031(2) Uij C
C4 .1421(4) .7891(2) .0543(4) .034(2) Uij C
C5 .1519(5) .8648(2) -.0273(5) .043(2) Uij C
C6 .1662(5) .9316(3) .0745(5) .047(2) Uij C
O7 .0521(3) .9398(2) .1291(3) .0490(10) Uij O
C8 -.0145(5) .8713(3) .1500(5) .038(2) Uij C
C9 .0209(4) .7972(2) .1151(4) .031(2) Uij C
C10 -.0600(4) .7334(2) .1387(4) .035(2) Uij C
C11 -0.1632(4) .7472(3) .2062(5) .040(2) Uij C
C12 -0.1923(5) .8252(3) .2393(5) .048(2) Uij C
C13 -0.1209(5) .8864(3) .2088(5) .046(2) Uij C
C14 -.0405(5) .6542(3) .0988(5) .045(2) Uij C
C15 -0.1176(5) .5947(3) .1280(6) .060(2) Uij C
C16 -0.2167(5) .6077(3) .1982(6) .069(3) Uij C
C17 -0.2385(5) .6830(3) .2361(6) .063(2) Uij C
O18 -0.1003(4) .5172(2) .0880(5) .083(2) Uij O
C19 .4340(5) .8502(3) .3582(6) .054(2) Uij C
C20 .4882(5) .7811(3) .4135(5) .053(2) Uij C
C21 .4412(4) .7088(3) .3490(5) .043(2) Uij C
C22 .3336(4) .7081(3) .2229(5) .034(2) Uij C
C23 .5019(5) .6356(3) .4017(5) .054(2) Uij C
C24 .4630(5) .5661(3) .3315(6) .057(2) Uij C
C25 .3623(5) .5667(3) .2054(5) .045(2) Uij C
C26 .2987(4) .6349(2) .1528(5) .035(2) Uij C
O27 .3329(4) .4956(2) .1386(4) .065(2) Uij O
H4 .1326 .7432 -0.0051 .080 Uiso H
H5A .0732 .8715 -0.1031 .080 Uiso H
H5B .2275 .8625 -0.0659 .080 Uiso H
H6 .1770 .9770 .0198 .080 Uiso H
H12 -0.2629 .8349 .2835 .080 Uiso H
H13 -0.1429 .9395 .2274 .080 Uiso H
H16 -0.2681 .5646 .2194 .080 Uiso H
H17 -0.3065 .6927 .2840 .080 Uiso H
H19 .4696 .8992 .4004 .080 Uiso H
H20 .5598 .7813 .4981 .080 Uiso H
H23 .5714 .6351 .4881 .080 Uiso H
H24 .5045 .5174 .3687 .080 Uiso H
H14 .0271 .6426 .0512 .080 Uiso H
H26 .2290 .6332 .0667 .080 Uiso H
H18 -.072(6) .508(4) .021(7) .080 Uiso H
H27 .256(6) .496(3) .063(6) .080 Uiso H

loop_
_atom_type_symbol
_atom_type_scat_dispersion_real
_atom_type_scat_dispersion_imag
_atom_type_scat_source
C 0.017 0.009 SHELXTL-Plus_(Sheldrick,_1990)
H 0 0 SHELXTL-Plus_(Sheldrick,_1990)
O 0.047 0.032 SHELXTL-Plus_(Sheldrick,_1990)

loop_
_geom_angle_atom_site_label_1
_geom_angle_atom_site_label_2
_geom_angle_atom_site_label_3
_geom_angle
_geom_angle_publ_flag
C4 C3 C22 124.5(3) yes
O1 C2 C19 113.4(4) yes
C3 C4 C9 110.5(3) yes
C4 C9 C10 125.2(4) yes
O7 C8 C13 112.7(4) yes
O1 C6 O7 107.3(4) yes

loop_
_geom_bond_atom_site_label_1
_geom_bond_atom_site_label_2
_geom_bond_distance
_geom_bond_publ_flag
O1 C2 1.395(5) no
O1 C6 1.423(5) no
C2 C3 1.371(6) no
C2 C19 1.406(6) no
C3 C4 1.526(5) no
C3 C22 1.441(6) no
C4 C5 1.528(6) no
C4 C9 1.537(6) no
C5 C6 1.488(6) no
C6 O7 1.432(6) no
O7 C8 1.398(5) no
C8 C9 1.377(6) no
C8 C13 1.400(7) no
C9 C10 1.427(6) no
C10 C11 1.421(7) no
C10 C14 1.429(6) no
C11 C12 1.414(7) no
C11 C17 1.418(7) no
C12 C13 1.356(7) no
C14 C15 1.366(7) no
C15 C16 1.398(9) no
C15 O18 1.397(6) no
C16 C17 1.365(8) no
C19 C20 1.352(7) no
C20 C21 1.408(7) no
C21 C22 1.436(5) no
C21 C23 1.428(7) no
C22 C26 1.420(6) no
C23 C24 1.372(7) no
C24 C25 1.396(6) no
C25 C26 1.366(6) no
C25 O27 1.368(6) no
O18 H18 0.800(7) no
O27 H27 0.943(5) no

loop_
_geom_torsion_atom_site_label_1
_geom_torsion_atom_site_label_2
_geom_torsion_atom_site_label_3
_geom_torsion_atom_site_label_4
_geom_torsion
_geom_torsion_publ_flag
C22 C3 C4 C9 98.8(5) yes
O1 C2 C3 C22 174.4(5) yes
C6 O1 C2 C19 -178.7(5) yes
C2 O1 C6 C5 -28.1(6) yes
O1 C2 C3 C4 -4.7(7) yes
C6 O1 C2 C3 0.1(7) yes
C3 C4 C9 C10 -93.3(4) yes
O7 C8 C9 C10 -177.9(3) yes
C6 O7 C8 C13 177.6(3) yes
C5 C6 O7 C8 34.0(5) yes
O7 C8 C9 C4 1.8(6) yes
C6 O7 C8 C9 -2.8(5) yes
C2 C3 C22 C26 -169.9(5) yes
C4 C3 C22 C26 9.1(7) yes
C20 C21 C22 C26 173.4(5) yes
C23 C21 C22 C3 177.0(5) yes
C8 C9 C10 C14 175.7(4) yes
C4 C9 C10 C14 -4.1(6) yes
C14 C10 C11 C12 -175.9(4) yes
C9 C10 C11 C17 -176.6(4) yes
C19 C2 C3 C22 -7.0(8) yes
C3 C2 C19 C20 0.7(9) yes
C2 C19 C20 C21 3.1(9) yes
C19 C20 C21 C23 176.7(5) yes
C20 C21 C23 C24 -174.4(5) yes
C21 C23 C24 C25 0.3(9) yes
C23 C24 C25 C26 -2.2(9) yes
C24 C25 C26 C22 1.0(8) yes
C3 C22 C26 C25 -178.7(5) yes
C13 C8 C9 C10 1.6(6) yes
C9 C8 C13 C12 2.5(6) yes
C11 C12 C13 C8 -2.8(6) yes
C17 C11 C12 C13 -179.2(4) yes
C12 C11 C17 C16 176.5(4) yes
C15 C16 C17 C11 -0.1(7) yes
C14 C15 C16 C17 1.3(8) yes
C10 C14 C15 C16 -0.6(7) yes
C9 C10 C14 C15 177.7(4) yes
C21 C22 C26 H26 -178.0(3) yes
C24 C25 C26 H26 -179.0(4) yes
C11 C10 C14 H14 178.7(2) yes
H14 C14 C15 C16 179.4(4) yes
